data_4348681
loop_
_publ_author_name
'Amb, Chad M.'
'Heth, Christopher L.'
'Evenson, Sean J.'
'Pokhodnya, Konstantin I.'
'Rasmussen, Seth C.'

_publ_section_title
;
 Thiophene-Fused Nickel Dithiolenes: A Synthetic Scaffold for Highly
 Delocalized \p-Electron Systems.
;
_journal_issue 21
_journal_name_full 'Inorganic chemistry'
_journal_page_first 10978
_journal_page_last 10989
_journal_paper_doi 10.1021/acs.inorgchem.6b01513
_journal_volume 55
_journal_year 2016
_chemical_formula_moiety 'C16 H6 Br2 Ni S8, C6 H8 N'
_chemical_formula_sum 'C22 H14 Br2 N Ni S8'
_chemical_formula_weight 767.35
_chemical_melting_point_gt 573
_chemical_name_common 'Methylpyridinium Bis(bromothienylthiophenedithiolato)nickelate'
_chemical_name_systematic
;
N-Methylpyridinium 
Bis((5-(5-bromothienyl)-2,3-thiophenedithiolato)nickelate(III)
;
_space_group_IT_number 14
_space_group_name_Hall '-P 2ybc'
_space_group_name_H-M_alt 'P 1 21/c 1'
_symmetry_cell_setting monoclinic
_symmetry_space_group_name_H-M 'P 1 21/c 1'
_atom_sites_solution_hydrogens geom
_atom_sites_solution_primary direct
_atom_sites_solution_secondary difmap
_audit_creation_method SHELXL-97
_cell_angle_alpha 90.00
_cell_angle_beta 95.2170(10)
_cell_angle_gamma 90.00
_cell_formula_units_Z 4
_cell_length_a 16.9960(14)
_cell_length_b 11.3007(9)
_cell_length_c 14.3233(12)
_cell_measurement_reflns_used 5417
_cell_measurement_temperature 293(2)
_cell_measurement_theta_max 24.23
_cell_measurement_theta_min 2.17
_cell_volume 2739.6(4)
_computing_cell_refinement 'Bruker SAINT'
_computing_data_collection 'Bruker SMART'
_computing_data_reduction 'Bruker SAINT'
_computing_molecular_graphics 'Bruker SHELXTL'
_computing_publication_material 'Bruker SHELXTL'
_computing_structure_refinement 'SHELXL-97 (Sheldrick, 2008)'
_computing_structure_solution 'SHELXS-97 (Sheldrick, 2008)'
_diffrn_ambient_temperature 566(2)
_diffrn_measured_fraction_theta_full 0.964
_diffrn_measured_fraction_theta_max 0.964
_diffrn_measurement_device_type '1K CCD area detector'
_diffrn_measurement_method '\f and \w scans'
_diffrn_radiation_monochromator graphite
_diffrn_radiation_source 'fine-focus sealed tube'
_diffrn_radiation_type MoK\a
_diffrn_radiation_wavelength 0.71073
_diffrn_reflns_av_R_equivalents 0.0660
_diffrn_reflns_av_sigmaI/netI 0.0682
_diffrn_reflns_limit_h_max 22
_diffrn_reflns_limit_h_min -22
_diffrn_reflns_limit_k_max 14
_diffrn_reflns_limit_k_min -14
_diffrn_reflns_limit_l_max 18
_diffrn_reflns_limit_l_min -18
_diffrn_reflns_number 24624
_diffrn_reflns_theta_full 28.08
_diffrn_reflns_theta_max 28.08
_diffrn_reflns_theta_min 1.20
_exptl_absorpt_coefficient_mu 4.250
_exptl_absorpt_correction_T_max 0.7454
_exptl_absorpt_correction_T_min 0.5133
_exptl_absorpt_correction_type multi-scan
_exptl_absorpt_process_details 'Acta Cryst (1995). A51, 33-38'
_exptl_crystal_colour green
_exptl_crystal_density_diffrn 1.860
_exptl_crystal_density_method 'not measured'
_exptl_crystal_description plate
_exptl_crystal_F_000 1516
_exptl_crystal_size_max 0.38
_exptl_crystal_size_mid 0.30
_exptl_crystal_size_min 0.08
_refine_diff_density_max 1.231
_refine_diff_density_min -0.986
_refine_diff_density_rms 0.143
_refine_ls_extinction_coef 0.0040(6)
_refine_ls_extinction_expression Fc^*^=kFc[1+0.001xFc^2^\l^3^/sin(2\q)]^-1/4^
_refine_ls_extinction_method SHELXL
_refine_ls_goodness_of_fit_ref 1.052
_refine_ls_hydrogen_treatment constr
_refine_ls_matrix_type full
_refine_ls_number_parameters 297
_refine_ls_number_reflns 6419
_refine_ls_number_restraints 0
_refine_ls_restrained_S_all 1.052
_refine_ls_R_factor_all 0.1166
_refine_ls_R_factor_gt 0.0562
_refine_ls_shift/su_max 0.001
_refine_ls_shift/su_mean 0.000
_refine_ls_structure_factor_coef Fsqd
_refine_ls_weighting_details 'calc w=1/[\s^2^(Fo^2^)+(0.1034P)^2^+0.7418P] where P=(Fo^2^+2Fc^2^)/3'
_refine_ls_weighting_scheme calc
_refine_ls_wR_factor_gt 0.1535
_refine_ls_wR_factor_ref 0.1932
_reflns_number_gt 3602
_reflns_number_total 6419
_reflns_threshold_expression >2sigma(I)
_cod_data_source_file ic6b01513_si_002.cif
_cod_data_source_block cxa4_0ma
_cod_depositor_comments
;
The following automatic conversions were performed:

data name '_chemical_melting_point' was changed to
'_chemical_melting_point_gt' since the value was specified as 'more
than' ('>') a certain temperature.

data item '_symmetry_cell_setting' value 'Monoclinic' was changed to
'monoclinic' in accordance with the
/home/saulius/struct/COD-crude-data/automatic-downloads/DataCite-retrospective/ACS/depositions/lib/dictionaries/cif_core.dic
dictionary named 'cif_core.dic' version 2.4.2 last updated on
2011-04-26.

Automatic conversion script
Id: cif_fix_values 6909 2019-04-08 15:41:33Z antanas 
;
_cod_original_sg_symbol_H-M P2(1)/c
_cod_database_code 4348681

loop_
_symmetry_equiv_pos_as_xyz
'x, y, z'
'-x, y+1/2, -z+1/2'
'-x, -y, -z'
'x, -y-1/2, z-1/2'

loop_
_atom_site_label
_atom_site_type_symbol
_atom_site_fract_x
_atom_site_fract_y
_atom_site_fract_z
_atom_site_U_iso_or_equiv
_atom_site_adp_type
_atom_site_occupancy
_atom_site_symmetry_multiplicity
_atom_site_calc_flag
_atom_site_refinement_flags
Br1 Br 0.58043(6) 0.67899(11) -0.54506(7) 0.1202(5) Uani 1 1 d .
Br2 Br -0.20003(4) 0.58401(6) 0.54938(5) 0.0650(3) Uani 1 1 d .
Ni1 Ni 0.23534(4) 0.67883(6) 0.04825(5) 0.0443(2) Uani 1 1 d .
S1 S 0.47892(12) 0.70145(19) -0.37714(14) 0.0759(6) Uani 1 1 d .
S2 S 0.45208(11) 0.53289(16) -0.10639(13) 0.0672(5) Uani 1 1 d .
S3 S 0.33210(10) 0.55413(14) 0.04139(11) 0.0571(4) Uani 1 1 d .
S4 S 0.26676(11) 0.77702(15) -0.07314(12) 0.0634(5) Uani 1 1 d .
S5 S 0.20839(9) 0.59275(13) 0.17771(11) 0.0523(4) Uani 1 1 d .
S6 S 0.12811(9) 0.78561(14) 0.03821(11) 0.0535(4) Uani 1 1 d .
S7 S -0.00509(10) 0.79356(14) 0.17015(11) 0.0572(4) Uani 1 1 d .
S8 S -0.06570(9) 0.59579(13) 0.41604(11) 0.0523(4) Uani 1 1 d .
C1 C 0.5565(4) 0.6342(7) -0.4246(5) 0.0718(19) Uani 1 1 d .
C2 C 0.4967(3) 0.6200(6) -0.2750(4) 0.0539(15) Uani 1 1 d .
C3 C 0.4448(3) 0.6341(5) -0.1989(4) 0.0509(14) Uani 1 1 d .
C4 C 0.3738(3) 0.6011(5) -0.0562(4) 0.0506(14) Uani 1 1 d .
C5 C 0.3462(4) 0.6986(5) -0.1093(4) 0.0495(14) Uani 1 1 d .
C6 C 0.3868(3) 0.7191(6) -0.1922(4) 0.0537(15) Uani 1 1 d .
H6 H 0.3757 0.7803 -0.2348 0.064 Uiso 1 1 calc R
C7 C 0.1183(3) 0.6562(5) 0.1979(4) 0.0439(12) Uani 1 1 d .
C8 C 0.0841(3) 0.7387(5) 0.1348(4) 0.0467(13) Uani 1 1 d .
C9 C 0.0041(3) 0.7044(5) 0.2707(4) 0.0429(12) Uani 1 1 d .
C10 C -0.0591(3) 0.7079(5) 0.3341(4) 0.0474(13) Uani 1 1 d .
C11 C -0.1494(3) 0.6594(5) 0.4544(4) 0.0495(14) Uani 1 1 d .
C12 C -0.1695(4) 0.7597(6) 0.4070(5) 0.0635(17) Uani 1 1 d .
H12 H -0.2127 0.8062 0.4187 0.076 Uiso 1 1 calc R
C13 C -0.1186(4) 0.7869(6) 0.3382(4) 0.0626(17) Uani 1 1 d .
H13 H -0.1252 0.8526 0.2992 0.075 Uiso 1 1 calc R
C14 C 0.0724(3) 0.6349(5) 0.2772(4) 0.0501(14) Uani 1 1 d .
H14 H 0.0866 0.5821 0.3257 0.060 Uiso 1 1 calc R
C15 C 0.5596(4) 0.5471(7) -0.2810(5) 0.075(2) Uani 1 1 d .
H15 H 0.5784 0.4964 -0.2329 0.090 Uiso 1 1 calc R
C16 C 0.5941(5) 0.5553(7) -0.3672(5) 0.083(2) Uani 1 1 d .
H16 H 0.6375 0.5113 -0.3820 0.099 Uiso 1 1 calc R
C17 C 0.9052(9) 0.4873(12) 0.1147(14) 0.239(11) Uani 1 1 d .
H17A H 0.9007 0.5217 0.0532 0.358 Uiso 1 1 calc R
H17B H 0.9107 0.4030 0.1097 0.358 Uiso 1 1 calc R
H17C H 0.9507 0.5192 0.1507 0.358 Uiso 1 1 calc R
C21 C 0.7460(6) 0.4708(9) 0.2777(5) 0.267(16) Uani 1 1 d G
H21 H 0.7302 0.4218 0.3248 0.320 Uiso 1 1 calc R
C18 C 0.7042(5) 0.5739(10) 0.2542(6) 0.213(9) Uani 1 1 d G
H18 H 0.6605 0.5939 0.2854 0.255 Uiso 1 1 calc R
C19 C 0.7279(4) 0.6471(6) 0.1839(7) 0.162(6) Uani 1 1 d G
H19 H 0.6999 0.7161 0.1682 0.194 Uiso 1 1 calc R
C20 C 0.7933(4) 0.6172(5) 0.1372(5) 0.118(4) Uani 1 1 d G
H20 H 0.8091 0.6662 0.0902 0.142 Uiso 1 1 calc R
N1 N 0.8350(4) 0.5141(5) 0.1608(5) 0.153(5) Uani 1 1 d G
C22 C 0.8114(5) 0.4409(5) 0.2310(6) 0.232(12) Uani 1 1 d G
H22 H 0.8393 0.3719 0.2468 0.279 Uiso 1 1 calc R

loop_
_atom_site_aniso_label
_atom_site_aniso_U_11
_atom_site_aniso_U_22
_atom_site_aniso_U_33
_atom_site_aniso_U_23
_atom_site_aniso_U_13
_atom_site_aniso_U_12
Br1 0.0989(7) 0.1879(12) 0.0791(6) 0.0488(6) 0.0366(5) 0.0405(7)
Br2 0.0607(4) 0.0610(4) 0.0775(5) 0.0036(3) 0.0287(3) -0.0058(3)
Ni1 0.0450(4) 0.0441(4) 0.0442(4) -0.0022(3) 0.0063(3) 0.0026(3)
S1 0.0686(12) 0.0931(14) 0.0691(11) 0.0225(10) 0.0236(9) 0.0285(10)
S2 0.0626(11) 0.0728(11) 0.0692(11) 0.0136(9) 0.0223(8) 0.0209(9)
S3 0.0545(9) 0.0596(9) 0.0584(9) 0.0082(7) 0.0121(7) 0.0132(8)
S4 0.0708(11) 0.0585(9) 0.0647(10) 0.0129(8) 0.0268(8) 0.0236(8)
S5 0.0528(9) 0.0529(9) 0.0518(9) 0.0065(7) 0.0086(7) 0.0074(7)
S6 0.0550(9) 0.0569(9) 0.0506(8) 0.0092(7) 0.0146(7) 0.0129(7)
S7 0.0563(9) 0.0616(10) 0.0553(9) 0.0112(7) 0.0131(7) 0.0112(7)
S8 0.0499(9) 0.0475(8) 0.0618(9) 0.0076(7) 0.0169(7) 0.0026(6)
C1 0.064(4) 0.091(5) 0.062(4) 0.014(4) 0.015(3) 0.011(4)
C2 0.045(3) 0.059(4) 0.058(4) 0.004(3) 0.010(3) 0.005(3)
C3 0.049(3) 0.054(3) 0.051(3) -0.001(3) 0.012(3) 0.005(3)
C4 0.046(3) 0.052(3) 0.054(3) 0.000(3) 0.007(3) 0.011(3)
C5 0.052(3) 0.054(3) 0.044(3) -0.004(3) 0.012(3) 0.005(3)
C6 0.044(3) 0.059(4) 0.059(4) -0.012(3) 0.010(3) 0.003(3)
C7 0.049(3) 0.041(3) 0.043(3) -0.001(2) 0.008(2) -0.004(2)
C8 0.048(3) 0.045(3) 0.047(3) -0.004(3) 0.007(3) 0.002(3)
C9 0.043(3) 0.043(3) 0.044(3) -0.003(2) 0.011(2) -0.004(2)
C10 0.051(3) 0.047(3) 0.046(3) -0.001(2) 0.009(3) -0.004(3)
C11 0.049(3) 0.051(3) 0.050(3) -0.010(3) 0.010(3) -0.004(3)
C12 0.059(4) 0.065(4) 0.069(4) 0.003(3) 0.018(3) 0.018(3)
C13 0.073(4) 0.063(4) 0.055(4) 0.014(3) 0.023(3) 0.022(3)
C14 0.046(3) 0.051(3) 0.054(3) -0.012(3) 0.010(3) -0.008(3)
C15 0.071(5) 0.083(5) 0.074(5) 0.025(4) 0.022(4) 0.024(4)
C16 0.076(5) 0.095(6) 0.085(5) 0.023(4) 0.046(4) 0.030(4)
C17 0.163(13) 0.129(11) 0.39(3) -0.132(14) -0.161(15) 0.064(9)
C21 0.35(3) 0.28(2) 0.138(12) 0.122(14) -0.172(17) -0.22(2)
C18 0.29(2) 0.27(2) 0.082(8) -0.052(10) 0.010(11) -0.181(18)
C19 0.264(19) 0.095(8) 0.126(10) 0.006(7) 0.023(11) -0.060(10)
C20 0.182(12) 0.070(6) 0.100(7) 0.011(5) -0.002(7) 0.008(7)
N1 0.205(10) 0.048(4) 0.176(9) 0.001(5) -0.147(8) -0.012(5)
C22 0.23(2) 0.121(10) 0.30(2) 0.115(13) -0.196(18) -0.084(11)

loop_
_atom_type_symbol
_atom_type_description
_atom_type_scat_dispersion_real
_atom_type_scat_dispersion_imag
_atom_type_scat_source
C C 0.0033 0.0016 'International Tables Vol C Tables 4.2.6.8 and 6.1.1.4'
H H 0.0000 0.0000 'International Tables Vol C Tables 4.2.6.8 and 6.1.1.4'
N N 0.0061 0.0033 'International Tables Vol C Tables 4.2.6.8 and 6.1.1.4'
S S 0.1246 0.1234 'International Tables Vol C Tables 4.2.6.8 and 6.1.1.4'
Ni Ni 0.3393 1.1124 'International Tables Vol C Tables 4.2.6.8 and 6.1.1.4'
Br Br -0.2901 2.4595 'International Tables Vol C Tables 4.2.6.8 and 6.1.1.4'

loop_
_geom_angle_atom_site_label_1
_geom_angle_atom_site_label_2
_geom_angle_atom_site_label_3
_geom_angle
S4 Ni1 S3 93.03(6)
S4 Ni1 S5 174.99(7)
S3 Ni1 S5 88.14(6)
S4 Ni1 S6 85.94(6)
S3 Ni1 S6 170.74(7)
S5 Ni1 S6 93.68(6)
C1 S1 C2 91.0(3)
C3 S2 C4 91.1(3)
C4 S3 Ni1 102.0(2)
C5 S4 Ni1 103.5(2)
C7 S5 Ni1 102.37(19)
C8 S6 Ni1 101.5(2)
C9 S7 C8 91.1(3)
C11 S8 C10 91.0(3)
C16 C1 S1 113.2(5)
C16 C1 Br1 127.9(6)
S1 C1 Br1 118.9(4)
C15 C2 C3 129.9(6)
C15 C2 S1 110.3(5)
C3 C2 S1 119.8(4)
C6 C3 C2 127.2(6)
C6 C3 S2 113.8(4)
C2 C3 S2 119.0(4)
C5 C4 S3 123.2(4)
C5 C4 S2 110.8(4)
S3 C4 S2 126.0(3)
C4 C5 C6 114.4(5)
C4 C5 S4 118.2(4)
C6 C5 S4 127.3(5)
C3 C6 C5 109.9(6)
C3 C6 H6 125.0
C5 C6 H6 125.0
C8 C7 C14 113.4(5)
C8 C7 S5 119.4(4)
C14 C7 S5 127.2(4)
C7 C8 S6 123.1(4)
C7 C8 S7 111.7(4)
S6 C8 S7 125.1(3)
C14 C9 C10 128.6(5)
C14 C9 S7 112.9(4)
C10 C9 S7 118.5(4)
C13 C10 C9 129.5(5)
C13 C10 S8 110.9(4)
C9 C10 S8 119.6(4)
C12 C11 S8 111.6(5)
C12 C11 Br2 129.4(5)
S8 C11 Br2 119.1(3)
C11 C12 C13 113.2(6)
C11 C12 H12 123.4
C13 C12 H12 123.4
C10 C13 C12 113.4(6)
C10 C13 H13 123.3
C12 C13 H13 123.3
C9 C14 C7 110.8(5)
C9 C14 H14 124.6
C7 C14 H14 124.6
C2 C15 C16 113.9(6)
C2 C15 H15 123.0
C16 C15 H15 123.0
C1 C16 C15 111.6(6)
C1 C16 H16 124.2
C15 C16 H16 124.2
N1 C17 H17A 109.5
N1 C17 H17B 109.5
H17A C17 H17B 109.5
N1 C17 H17C 109.5
H17A C17 H17C 109.5
H17B C17 H17C 109.5
C18 C21 C22 120.0
C18 C21 H21 120.0
C22 C21 H21 120.0
C21 C18 C19 120.0
C21 C18 H18 120.0
C19 C18 H18 120.0
C20 C19 C18 120.0
C20 C19 H19 120.0
C18 C19 H19 120.0
C19 C20 N1 120.0
C19 C20 H20 120.0
N1 C20 H20 120.0
C22 N1 C20 120.0
C22 N1 C17 120.7(9)
C20 N1 C17 119.3(9)
N1 C22 C21 120.0
N1 C22 H22 120.0
C21 C22 H22 120.0

loop_
_geom_bond_atom_site_label_1
_geom_bond_atom_site_label_2
_geom_bond_distance
Br1 C1 1.878(7)
Br2 C11 1.879(6)
Ni1 S4 2.1700(18)
Ni1 S3 2.1748(17)
Ni1 S5 2.1791(16)
Ni1 S6 2.1796(16)
S1 C1 1.715(7)
S1 C2 1.732(6)
S2 C3 1.747(6)
S2 C4 1.747(6)
S3 C4 1.709(6)
S4 C5 1.734(6)
S5 C7 1.738(6)
S6 C8 1.715(6)
S7 C9 1.752(6)
S7 C8 1.755(6)
S8 C11 1.728(6)
S8 C10 1.738(6)
C1 C16 1.335(10)
C2 C15 1.359(9)
C2 C3 1.472(8)
C3 C6 1.385(8)
C4 C5 1.395(8)
C5 C6 1.445(8)
C6 H6 0.9300
C7 C8 1.389(8)
C7 C14 1.455(8)
C9 C14 1.398(8)
C9 C10 1.469(8)
C10 C13 1.354(8)
C11 C12 1.349(8)
C12 C13 1.403(9)
C12 H12 0.9300
C13 H13 0.9300
C14 H14 0.9300
C15 C16 1.417(9)
C15 H15 0.9300
C16 H16 0.9300
C17 N1 1.446(19)
C17 H17A 0.9600
C17 H17B 0.9600
C17 H17C 0.9600
C21 C18 1.3900
C21 C22 1.3900
C21 H21 0.9300
C18 C19 1.3900
C18 H18 0.9300
C19 C20 1.3900
C19 H19 0.9300
C20 N1 1.3900
C20 H20 0.9300
N1 C22 1.3900
C22 H22 0.9300
